data_4125242
loop_
_publ_author_name
'Wu, Jie'
'Cheng, Yangyang'
'Lan, Jingbo'
'Wu, Di'
'Qian, Shengyou'
'Yan, Lipeng'
'He, Zhen'
'Li, Xiaoyu'
'Wang, Kai'
'Zou, Bo'
'You, Jingsong'

_publ_section_title
;
 Molecular Engineering of Mechanochromic Materials by Programmed C-H
 Arylation: Making a Counterpoint in the Chromism Trend.
;
_journal_issue 39
_journal_name_full 'Journal of the American Chemical Society'
_journal_page_first 12803
_journal_page_last 12812
_journal_paper_doi 10.1021/jacs.6b03890
_journal_volume 138
_journal_year 2016
_chemical_formula_moiety '2(C21 H15 F6 N5), C H2 Cl2'
_chemical_formula_sum 'C43 H32 Cl2 F12 N10'
_chemical_formula_weight 987.68
_chemical_name_systematic
;
 ?
;
_space_group_crystal_system triclinic
_space_group_IT_number 2
_space_group_name_Hall '-P 1'
_space_group_name_H-M_alt 'P -1'
_symmetry_space_group_name_Hall '-P 1'
_symmetry_space_group_name_H-M 'P -1'
_atom_sites_solution_hydrogens geom
_atom_sites_solution_primary iterative
_audit_creation_date 2014-03-07
_audit_creation_method
;
Olex2 1.2
(compiled 2014.02.28 svn.r2899 for OlexSys, GUI svn.r4781)
;
_cell_angle_alpha 76.578(3)
_cell_angle_beta 86.891(3)
_cell_angle_gamma 87.608(3)
_cell_formula_units_Z 2
_cell_length_a 7.8375(3)
_cell_length_b 14.8040(5)
_cell_length_c 18.7620(6)
_cell_measurement_reflns_used 5628
_cell_measurement_temperature 143.00(10)
_cell_measurement_theta_max 27.7260
_cell_measurement_theta_min 3.3090
_cell_volume 2113.36(13)
_computing_cell_refinement
;
CrysAlisPro, Agilent Technologies,
Version 1.171.36.28 (release 01-02-2013 CrysAlis171 .NET)
(compiled Feb  1 2013,16:14:44)
;
_computing_data_collection
;
CrysAlisPro, Agilent Technologies,
Version 1.171.36.28 (release 01-02-2013 CrysAlis171 .NET)
(compiled Feb  1 2013,16:14:44)
;
_computing_data_reduction
;
CrysAlisPro, Agilent Technologies,
Version 1.171.36.28 (release 01-02-2013 CrysAlis171 .NET)
(compiled Feb  1 2013,16:14:44)
;
_computing_molecular_graphics 'Olex2 (Dolomanov et al., 2009)'
_computing_publication_material 'Olex2 (Dolomanov et al., 2009)'
_computing_structure_refinement 'ShelXL (Sheldrick, 2008)'
_computing_structure_solution
;
Superflip (Palatinus & Chapuis, 2007;Palatinus & van der Lee, 2008;
Palatinus et al., 2012)
;
_diffrn_ambient_temperature 143.00(10)
_diffrn_detector_area_resol_mean 16.0874
_diffrn_measured_fraction_theta_full 0.999
_diffrn_measured_fraction_theta_max 0.999
_diffrn_measurement_details
;
  1 omega  -63.00  -37.40   0.8000   20.0000
omega____ theta____ kappa____ phi______ frames
    -      -17.3611 -178.0000  -30.0000 32

  2 omega  -25.00    9.40   0.8000   20.0000
omega____ theta____ kappa____ phi______ frames
    -      -17.3611  -99.0000   30.0000 43

  3 omega  -16.00   18.40   0.8000   20.0000
omega____ theta____ kappa____ phi______ frames
    -      -17.3611  -99.0000 -120.0000 43

  4 omega  -13.00   23.00   0.8000   20.0000
omega____ theta____ kappa____ phi______ frames
    -      -17.3611  -99.0000  120.0000 45

  5 omega  -86.00  -58.80   0.8000   20.0000
omega____ theta____ kappa____ phi______ frames
    -      -17.3611 -178.0000   30.0000 34

  6 omega  -37.00   39.00   0.8000   20.0000
omega____ theta____ kappa____ phi______ frames
    -       19.1580  -57.0000 -150.0000 95

  7 omega    0.00   88.00   0.8000   20.0000
omega____ theta____ kappa____ phi______ frames
    -       19.1580   38.0000  150.0000 110

  8 omega   41.00   93.00   0.8000   20.0000
omega____ theta____ kappa____ phi______ frames
    -       19.1580 -178.0000   30.0000 65

  9 omega  -51.00   36.20   0.8000   20.0000
omega____ theta____ kappa____ phi______ frames
    -       19.1580  -38.0000  -30.0000 109
;
_diffrn_measurement_device_type 'Xcalibur, Eos'
_diffrn_measurement_method '\w scans'
_diffrn_orient_matrix_UB_11 -0.0594622000
_diffrn_orient_matrix_UB_12 0.0358935000
_diffrn_orient_matrix_UB_13 0.0045795000
_diffrn_orient_matrix_UB_21 -0.0442463000
_diffrn_orient_matrix_UB_22 -0.0318001000
_diffrn_orient_matrix_UB_23 0.0284117000
_diffrn_orient_matrix_UB_31 0.0522343000
_diffrn_orient_matrix_UB_32 0.0113561000
_diffrn_orient_matrix_UB_33 0.0261842000
_diffrn_radiation_monochromator graphite
_diffrn_radiation_type MoK\a
_diffrn_radiation_wavelength 0.71073
_diffrn_reflns_av_R_equivalents 0.0306
_diffrn_reflns_av_unetI/netI 0.0563
_diffrn_reflns_Laue_measured_fraction_full 0.999
_diffrn_reflns_Laue_measured_fraction_max 0.999
_diffrn_reflns_limit_h_max 9
_diffrn_reflns_limit_h_min -9
_diffrn_reflns_limit_k_max 18
_diffrn_reflns_limit_k_min -17
_diffrn_reflns_limit_l_max 22
_diffrn_reflns_limit_l_min -23
_diffrn_reflns_number 18833
_diffrn_reflns_point_group_measured_fraction_full 0.999
_diffrn_reflns_point_group_measured_fraction_max 0.999
_diffrn_reflns_theta_full 25.242
_diffrn_reflns_theta_max 26.372
_diffrn_reflns_theta_min 2.830
_diffrn_source 'Enhance (Mo) X-ray Source'
_exptl_absorpt_coefficient_mu 0.254
_exptl_absorpt_correction_T_max 1.00000
_exptl_absorpt_correction_T_min 0.96249
_exptl_absorpt_correction_type multi-scan
_exptl_absorpt_process_details
;
CrysAlisPro, Agilent Technologies,
Version 1.171.36.28 (release 01-02-2013 CrysAlis171 .NET)
(compiled Feb  1 2013,16:14:44)
Empirical absorption correction using spherical harmonics,
 implemented in SCALE3 ABSPACK scaling algorithm.
;
_exptl_crystal_colour
;
;
_exptl_crystal_density_diffrn 1.552
_exptl_crystal_description
;
;
_exptl_crystal_F_000 1004
_exptl_crystal_size_max 0.33
_exptl_crystal_size_mid 0.3
_exptl_crystal_size_min 0.3
_refine_diff_density_max 0.629
_refine_diff_density_min -0.595
_refine_diff_density_rms 0.057
_refine_ls_extinction_method none
_refine_ls_goodness_of_fit_ref 1.031
_refine_ls_hydrogen_treatment constr
_refine_ls_matrix_type full
_refine_ls_number_parameters 612
_refine_ls_number_reflns 8640
_refine_ls_number_restraints 0
_refine_ls_restrained_S_all 1.031
_refine_ls_R_factor_all 0.0978
_refine_ls_R_factor_gt 0.0625
_refine_ls_shift/su_max 0.005
_refine_ls_shift/su_mean 0.000
_refine_ls_structure_factor_coef Fsqd
_refine_ls_weighting_details
;
 w=1/[\s^2^(Fo^2^)+(0.0563P)^2^+1.6476P]
 where P=(Fo^2^+2Fc^2^)/3
;
_refine_ls_weighting_scheme calc
_refine_ls_wR_factor_gt 0.1386
_refine_ls_wR_factor_ref 0.1609
_reflns_Friedel_coverage 0.000
_reflns_number_gt 5743
_reflns_number_total 8640
_reflns_threshold_expression 'I > 2\s(I)'
_cod_data_source_file ja6b03890_si_008.cif
_cod_data_source_block 140306_s3_wj
_cod_depositor_comments 'Adding full bibliography for 4125235--4125245.cif.'
_cod_original_cell_volume 2113.37(12)
_cod_database_code 4125242
_shelxl_version_number 2013-2
_chemical_oxdiff_formula c12h12n2o3
_shelx_space_group_comment
;
The symmetry employed for this shelxl refinement is uniquely defined
by the following loop, which should always be used as a source of
symmetry information in preference to the above space-group names.
They are only intended as comments.
;
_shelx_estimated_absorpt_t_max 0.928
_shelx_estimated_absorpt_t_min 0.921
_reflns_odcompleteness_completeness 99.90
_reflns_odcompleteness_iscentric 1
_reflns_odcompleteness_theta 26.32
_olex2_refinement_description
;
1. Fixed Uiso
 At 1.2 times of:
  All C(H) groups, All C(H,H,H,H) groups
 At 1.5 times of:
  All C(H,H,H) groups
2. Uiso/Uaniso restraints and constraints
Uanis(Cl2A) = Uanis(Cl2B)
3. Others
 Sof(H43D)=Sof(H43C)=Sof(Cl2B)=1-FVAR(1)
 Sof(H43A)=Sof(H43B)=Sof(Cl2A)=FVAR(1)
4.a Secondary CH2 refined with riding coordinates:
 C43(H43A,H43B), C43(H43D,H43C)
4.b Aromatic/amide H refined with riding coordinates:
 C24(H24), C25(H25), C28(H28), C29(H29), C31(H31), C32(H32), C34(H34),
 C36(H36), C38(H38), C3(H3), C4(H4), C7(H7), C8(H8), C10(H10), C11(H11),
 C13(H13), C15(H15), C17(H17)
4.c Idealised Me refined as rotating group:
 C39(H39A,H39B,H39C), C40(H40A,H40B,H40C), C18(H18A,H18B,H18C), C19(H19A,H19B,
 H19C)
;
_olex2_computing_structure_refinement_long 'ShelXL (Sheldrick, 2008)'

loop_
_space_group_symop_operation_xyz
'x, y, z'
'-x, -y, -z'

loop_
_atom_site_label
_atom_site_type_symbol
_atom_site_fract_x
_atom_site_fract_y
_atom_site_fract_z
_atom_site_U_iso_or_equiv
_atom_site_adp_type
_atom_site_occupancy
_atom_site_site_symmetry_order
_atom_site_calc_flag
_atom_site_refinement_flags_posn
_atom_site_refinement_flags_occupancy
_atom_site_disorder_assembly
_atom_site_disorder_group
C22 C 0.8580(3) 0.62183(19) 0.20149(14) 0.0256(6) Uani 1 1 d . . . .
C23 C 0.9480(3) 0.63313(19) 0.30215(15) 0.0289(6) Uani 1 1 d . . . .
C24 C 1.0753(4) 0.5981(2) 0.40944(15) 0.0354(7) Uani 1 1 d . . . .
H24 H 1.1027 0.6134 0.4538 0.042 Uiso 1 1 calc R . . .
C25 C 1.1337(4) 0.5124(2) 0.39878(15) 0.0326(7) Uani 1 1 d . . . .
H25 H 1.2004 0.4730 0.4349 0.039 Uiso 1 1 calc R . . .
C26 C 1.0973(3) 0.48277(19) 0.33660(14) 0.0280(6) Uani 1 1 d . . . .
C27 C 1.1551(3) 0.3937(2) 0.32181(14) 0.0283(6) Uani 1 1 d . . . .
C28 C 1.1633(4) 0.3733(2) 0.25269(15) 0.0323(7) Uani 1 1 d . . . .
H28 H 1.1279 0.4197 0.2117 0.039 Uiso 1 1 calc R . . .
C29 C 1.2207(4) 0.2885(2) 0.24221(16) 0.0354(7) Uani 1 1 d . . . .
H29 H 1.2239 0.2778 0.1941 0.043 Uiso 1 1 calc R . . .
C30 C 1.2747(4) 0.2168(2) 0.30027(16) 0.0356(7) Uani 1 1 d . . . .
C31 C 1.2681(4) 0.2378(2) 0.36960(16) 0.0419(8) Uani 1 1 d . . . .
H31 H 1.3050 0.1918 0.4106 0.050 Uiso 1 1 calc R . . .
C32 C 1.2102(4) 0.3223(2) 0.37979(16) 0.0386(7) Uani 1 1 d . . . .
H32 H 1.2070 0.3331 0.4278 0.046 Uiso 1 1 calc R . . .
C33 C 0.7799(3) 0.64666(19) 0.12970(14) 0.0253(6) Uani 1 1 d . . . .
C34 C 0.7764(3) 0.58153(19) 0.08669(14) 0.0251(6) Uani 1 1 d . . . .
H34 H 0.8162 0.5194 0.1053 0.030 Uiso 1 1 calc R . . .
C35 C 0.7148(3) 0.60769(18) 0.01679(14) 0.0255(6) Uani 1 1 d . . . .
C36 C 0.6544(3) 0.69735(19) -0.01089(15) 0.0275(6) Uani 1 1 d . . . .
H36 H 0.6121 0.7148 -0.0588 0.033 Uiso 1 1 calc R . . .
C37 C 0.6565(3) 0.76162(19) 0.03253(14) 0.0271(6) Uani 1 1 d . . . .
C38 C 0.7186(3) 0.73673(19) 0.10238(14) 0.0272(6) Uani 1 1 d . . . .
H38 H 0.7192 0.7813 0.1316 0.033 Uiso 1 1 calc R . . .
C39 C 1.3844(5) 0.0583(2) 0.3507(2) 0.0611(11) Uani 1 1 d . . . .
H39A H 1.4649 0.0826 0.3793 0.092 Uiso 1 1 calc GR . . .
H39B H 1.4401 0.0075 0.3319 0.092 Uiso 1 1 calc GR . . .
H39C H 1.2841 0.0351 0.3821 0.092 Uiso 1 1 calc GR . . .
C40 C 1.3139(5) 0.1077(2) 0.21995(19) 0.0549(9) Uani 1 1 d . . . .
H40A H 1.1936 0.1145 0.2073 0.082 Uiso 1 1 calc GR . . .
H40B H 1.3536 0.0432 0.2236 0.082 Uiso 1 1 calc GR . . .
H40C H 1.3828 0.1490 0.1818 0.082 Uiso 1 1 calc GR . . .
C41 C 0.7286(4) 0.5401(2) -0.03150(15) 0.0312(6) Uani 1 1 d . . . .
C42 C 0.5995(4) 0.8591(2) -0.00002(16) 0.0344(7) Uani 1 1 d . . . .
F7 F 0.7067(3) 0.45298(12) 0.00555(10) 0.0564(6) Uani 1 1 d . . . .
F8 F 0.6169(2) 0.55724(13) -0.08402(10) 0.0502(5) Uani 1 1 d . . . .
F9 F 0.8826(2) 0.54114(15) -0.06587(10) 0.0543(5) Uani 1 1 d . . . .
F10 F 0.4561(2) 0.86468(12) -0.03620(11) 0.0500(5) Uani 1 1 d . . . .
F11 F 0.7163(2) 0.90310(12) -0.05038(10) 0.0431(4) Uani 1 1 d . . . .
F12 F 0.5758(3) 0.91117(13) 0.04879(10) 0.0585(6) Uani 1 1 d . . . .
N6 N 0.8581(3) 0.68076(16) 0.24647(12) 0.0289(5) Uani 1 1 d . . . .
N7 N 0.9398(3) 0.53983(15) 0.22348(11) 0.0255(5) Uani 1 1 d . . . .
N8 N 0.9992(3) 0.54690(16) 0.28907(11) 0.0258(5) Uani 1 1 d . . . .
N9 N 0.9846(3) 0.66040(17) 0.36316(12) 0.0332(6) Uani 1 1 d . . . .
N10 N 1.3311(4) 0.13198(19) 0.28969(15) 0.0501(7) Uani 1 1 d . . . .
C1 C 0.6383(3) 0.4660(2) 0.37062(14) 0.0276(6) Uani 1 1 d . . . .
C2 C 0.6142(4) 0.5772(2) 0.42317(15) 0.0308(6) Uani 1 1 d . . . .
C3 C 0.5503(4) 0.7181(2) 0.44323(16) 0.0388(7) Uani 1 1 d . . . .
H3 H 0.5550 0.7621 0.4727 0.047 Uiso 1 1 calc R . . .
C4 C 0.4681(4) 0.7460(2) 0.37783(16) 0.0358(7) Uani 1 1 d . . . .
H4 H 0.4161 0.8064 0.3656 0.043 Uiso 1 1 calc R . . .
C5 C 0.4595(3) 0.68802(19) 0.32980(15) 0.0283(6) Uani 1 1 d . . . .
C6 C 0.3793(3) 0.71326(19) 0.25942(15) 0.0276(6) Uani 1 1 d . . . .
C7 C 0.3219(4) 0.8049(2) 0.23304(17) 0.0387(7) Uani 1 1 d . . . .
H7 H 0.3391 0.8490 0.2614 0.046 Uiso 1 1 calc R . . .
C8 C 0.2419(4) 0.8342(2) 0.16823(17) 0.0391(7) Uani 1 1 d . . . .
H8 H 0.2052 0.8974 0.1529 0.047 Uiso 1 1 calc R . . .
C9 C 0.2134(3) 0.77193(19) 0.12408(15) 0.0279(6) Uani 1 1 d . . . .
C10 C 0.2723(3) 0.67951(19) 0.14965(15) 0.0283(6) Uani 1 1 d . . . .
H10 H 0.2567 0.6356 0.1210 0.034 Uiso 1 1 calc R . . .
C11 C 0.3516(3) 0.65139(19) 0.21489(14) 0.0279(6) Uani 1 1 d . . . .
H11 H 0.3887 0.5883 0.2304 0.033 Uiso 1 1 calc R . . .
C12 C 0.6879(3) 0.37569(19) 0.35551(14) 0.0270(6) Uani 1 1 d . . . .
C13 C 0.7433(4) 0.3037(2) 0.41161(15) 0.0348(7) Uani 1 1 d . . . .
H13 H 0.7463 0.3128 0.4600 0.042 Uiso 1 1 calc R . . .
C14 C 0.7941(4) 0.2187(2) 0.39746(15) 0.0382(7) Uani 1 1 d . . . .
C15 C 0.7939(4) 0.2044(2) 0.32715(15) 0.0342(7) Uani 1 1 d . . . .
H15 H 0.8299 0.1461 0.3176 0.041 Uiso 1 1 calc R . . .
C16 C 0.7399(3) 0.27686(19) 0.27087(14) 0.0296(6) Uani 1 1 d . . . .
C17 C 0.6853(3) 0.36157(19) 0.28473(14) 0.0270(6) Uani 1 1 d . . . .
H17 H 0.6460 0.4100 0.2460 0.032 Uiso 1 1 calc R . . .
C18 C 0.1296(4) 0.7399(2) 0.00872(15) 0.0331(7) Uani 1 1 d . . . .
H18A H 0.2470 0.7255 -0.0068 0.050 Uiso 1 1 calc GR . . .
H18B H 0.0666 0.7713 -0.0343 0.050 Uiso 1 1 calc GR . . .
H18C H 0.0733 0.6822 0.0329 0.050 Uiso 1 1 calc GR . . .
C19 C 0.0821(4) 0.8972(2) 0.03365(17) 0.0398(7) Uani 1 1 d . . . .
H19A H 0.0004 0.9159 0.0694 0.060 Uiso 1 1 calc GR . . .
H19B H 0.0286 0.9057 -0.0136 0.060 Uiso 1 1 calc GR . . .
H19C H 0.1832 0.9355 0.0275 0.060 Uiso 1 1 calc GR . . .
C20 C 0.8452(6) 0.1413(3) 0.45939(19) 0.0608(11) Uani 1 1 d . . . .
C21 C 0.7473(4) 0.2655(2) 0.19392(15) 0.0339(7) Uani 1 1 d . . . .
F1 F 0.7132(4) 0.0957(2) 0.49213(18) 0.1374(15) Uani 1 1 d . . . .
F2 F 0.9172(5) 0.17101(19) 0.51180(14) 0.1250(14) Uani 1 1 d . . . .
F3 F 0.9573(4) 0.08237(17) 0.44053(12) 0.0859(8) Uani 1 1 d . . . .
F4 F 0.6020(3) 0.2864(2) 0.16169(11) 0.0863(9) Uani 1 1 d . . . .
F5 F 0.7950(4) 0.18260(16) 0.18753(11) 0.1013(11) Uani 1 1 d . . . .
F6 F 0.8565(3) 0.32178(18) 0.15083(10) 0.0745(7) Uani 1 1 d . . . .
N1 N 0.6779(3) 0.49052(17) 0.43296(12) 0.0323(6) Uani 1 1 d . . . .
N2 N 0.5536(3) 0.52992(16) 0.32216(12) 0.0278(5) Uani 1 1 d . . . .
N3 N 0.5367(3) 0.60207(16) 0.35579(12) 0.0271(5) Uani 1 1 d . . . .
N4 N 0.6230(3) 0.63505(18) 0.46795(13) 0.0362(6) Uani 1 1 d . . . .
N5 N 0.1325(3) 0.80040(16) 0.05968(13) 0.0328(6) Uani 1 1 d . . . .
C43 C 0.8573(5) 0.8797(3) 0.2826(2) 0.0615(10) Uani 1 1 d . . . .
H43A H 0.9315 0.8318 0.2663 0.074 Uiso 0.652(2) 1 calc R P A 1
H43B H 0.7768 0.8478 0.3220 0.074 Uiso 0.652(2) 1 calc R P A 1
H43D H 0.8099 0.8170 0.2996 0.074 Uiso 0.348(2) 1 calc R P A 2
H43C H 0.9786 0.8724 0.2665 0.074 Uiso 0.348(2) 1 calc R P A 2
Cl1 Cl 0.74369(19) 0.94301(10) 0.20935(8) 0.1016(5) Uani 1 1 d . . . .
Cl2A Cl 0.9842(3) 0.95507(13) 0.31667(13) 0.0928(7) Uani 0.652(2) 1 d . P A 1
Cl2B Cl 0.8444(6) 0.9358(2) 0.3533(2) 0.0928(7) Uani 0.348(2) 1 d . P A 2

loop_
_atom_site_aniso_label
_atom_site_aniso_U_11
_atom_site_aniso_U_22
_atom_site_aniso_U_33
_atom_site_aniso_U_23
_atom_site_aniso_U_13
_atom_site_aniso_U_12
C22 0.0270(14) 0.0228(15) 0.0253(13) -0.0023(11) 0.0028(11) -0.0050(11)
C23 0.0327(15) 0.0256(16) 0.0284(14) -0.0068(12) 0.0040(11) -0.0041(12)
C24 0.0410(17) 0.0394(19) 0.0280(15) -0.0117(14) -0.0010(12) -0.0066(14)
C25 0.0394(17) 0.0339(18) 0.0242(14) -0.0049(13) -0.0035(12) -0.0029(13)
C26 0.0300(15) 0.0286(16) 0.0242(14) -0.0032(12) -0.0011(11) -0.0030(11)
C27 0.0286(15) 0.0289(16) 0.0263(14) -0.0041(12) -0.0023(11) -0.0018(11)
C28 0.0359(16) 0.0315(17) 0.0261(14) -0.0007(12) -0.0036(12) 0.0064(12)
C29 0.0412(17) 0.0365(18) 0.0274(15) -0.0059(13) -0.0022(12) 0.0055(13)
C30 0.0432(18) 0.0272(17) 0.0350(16) -0.0040(13) -0.0055(13) 0.0030(13)
C31 0.062(2) 0.0306(18) 0.0314(16) -0.0010(14) -0.0167(14) 0.0036(15)
C32 0.056(2) 0.0316(18) 0.0286(15) -0.0060(13) -0.0106(13) 0.0015(14)
C33 0.0253(14) 0.0235(15) 0.0257(13) -0.0035(11) 0.0023(10) -0.0022(11)
C34 0.0251(14) 0.0208(14) 0.0285(14) -0.0047(11) 0.0000(10) 0.0001(10)
C35 0.0248(14) 0.0234(15) 0.0280(14) -0.0057(11) 0.0011(11) -0.0024(11)
C36 0.0278(14) 0.0239(15) 0.0287(14) -0.0018(12) -0.0014(11) -0.0011(11)
C37 0.0278(14) 0.0215(15) 0.0300(14) -0.0027(12) 0.0014(11) -0.0006(11)
C38 0.0297(15) 0.0229(15) 0.0301(14) -0.0088(12) 0.0009(11) -0.0021(11)
C39 0.095(3) 0.031(2) 0.056(2) -0.0043(17) -0.021(2) 0.0161(19)
C40 0.082(3) 0.033(2) 0.052(2) -0.0147(17) -0.0118(19) 0.0138(18)
C41 0.0364(16) 0.0272(16) 0.0294(15) -0.0061(12) -0.0028(12) 0.0036(12)
C42 0.0382(17) 0.0258(16) 0.0382(16) -0.0051(13) -0.0054(13) 0.0016(12)
F7 0.1066(17) 0.0234(10) 0.0412(11) -0.0129(8) 0.0042(10) -0.0029(10)
F8 0.0569(12) 0.0518(13) 0.0506(11) -0.0270(10) -0.0220(9) 0.0110(9)
F9 0.0435(11) 0.0766(15) 0.0506(11) -0.0338(11) 0.0087(9) 0.0025(10)
F10 0.0373(10) 0.0322(11) 0.0758(13) -0.0003(9) -0.0181(9) 0.0046(8)
F11 0.0447(10) 0.0291(10) 0.0494(11) 0.0052(8) -0.0061(8) -0.0065(8)
F12 0.1010(17) 0.0274(11) 0.0467(11) -0.0105(9) -0.0086(10) 0.0208(10)
N6 0.0350(13) 0.0254(13) 0.0269(12) -0.0072(10) 0.0016(10) -0.0025(10)
N7 0.0313(12) 0.0221(13) 0.0229(11) -0.0044(9) -0.0021(9) -0.0006(9)
N8 0.0303(12) 0.0244(13) 0.0228(11) -0.0057(10) 0.0000(9) -0.0020(9)
N9 0.0435(14) 0.0316(14) 0.0270(12) -0.0120(11) 0.0013(10) -0.0035(11)
N10 0.081(2) 0.0301(16) 0.0381(15) -0.0050(12) -0.0128(14) 0.0149(14)
C1 0.0290(15) 0.0303(16) 0.0229(13) -0.0053(12) 0.0001(11) -0.0021(12)
C2 0.0336(16) 0.0331(17) 0.0263(14) -0.0080(13) 0.0000(11) -0.0014(12)
C3 0.0502(19) 0.0366(19) 0.0335(16) -0.0164(14) -0.0015(13) -0.0009(14)
C4 0.0436(18) 0.0311(17) 0.0350(16) -0.0133(13) -0.0022(13) 0.0031(13)
C5 0.0288(15) 0.0262(16) 0.0310(14) -0.0097(12) 0.0024(11) -0.0008(11)
C6 0.0293(15) 0.0240(15) 0.0315(14) -0.0109(12) -0.0013(11) 0.0013(11)
C7 0.0487(19) 0.0269(17) 0.0457(18) -0.0177(14) -0.0129(14) 0.0052(13)
C8 0.0515(19) 0.0226(16) 0.0463(18) -0.0131(14) -0.0147(15) 0.0081(13)
C9 0.0246(14) 0.0267(16) 0.0326(15) -0.0069(12) -0.0028(11) 0.0000(11)
C10 0.0340(15) 0.0211(15) 0.0308(15) -0.0083(12) -0.0003(11) -0.0001(11)
C11 0.0320(15) 0.0209(15) 0.0308(14) -0.0069(12) 0.0000(11) 0.0018(11)
C12 0.0280(14) 0.0285(16) 0.0235(13) -0.0037(12) -0.0018(11) -0.0010(11)
C13 0.0451(18) 0.0372(18) 0.0207(14) -0.0034(13) -0.0050(12) 0.0005(14)
C14 0.0523(19) 0.0346(18) 0.0257(15) -0.0031(13) -0.0051(13) 0.0061(14)
C15 0.0466(18) 0.0263(16) 0.0285(15) -0.0045(12) -0.0047(12) 0.0049(13)
C16 0.0339(15) 0.0263(16) 0.0274(14) -0.0034(12) -0.0035(11) -0.0017(12)
C17 0.0279(14) 0.0267(16) 0.0244(13) -0.0011(11) -0.0041(11) -0.0004(11)
C18 0.0368(16) 0.0289(17) 0.0344(16) -0.0081(13) -0.0057(12) -0.0005(12)
C19 0.0440(18) 0.0291(18) 0.0469(19) -0.0083(14) -0.0164(14) 0.0097(13)
C20 0.108(3) 0.036(2) 0.0318(18) 0.0021(16) -0.013(2) 0.020(2)
C21 0.0452(18) 0.0273(17) 0.0291(15) -0.0064(13) -0.0049(13) 0.0024(13)
F1 0.135(3) 0.108(3) 0.113(2) 0.087(2) 0.005(2) 0.000(2)
F2 0.249(4) 0.074(2) 0.0558(15) -0.0157(14) -0.083(2) 0.056(2)
F3 0.141(2) 0.0526(15) 0.0552(14) 0.0008(11) -0.0224(14) 0.0497(15)
F4 0.0576(14) 0.167(3) 0.0459(12) -0.0474(15) -0.0201(10) 0.0151(15)
F5 0.223(3) 0.0445(14) 0.0366(12) -0.0166(11) -0.0190(15) 0.0481(17)
F6 0.1007(18) 0.0954(19) 0.0314(10) -0.0195(11) 0.0132(11) -0.0437(15)
N1 0.0389(14) 0.0347(15) 0.0239(12) -0.0075(11) -0.0025(10) -0.0019(11)
N2 0.0333(13) 0.0235(13) 0.0280(12) -0.0094(10) -0.0005(9) 0.0003(10)
N3 0.0300(12) 0.0284(13) 0.0240(11) -0.0084(10) -0.0001(9) -0.0016(10)
N4 0.0466(15) 0.0373(16) 0.0271(12) -0.0120(11) -0.0017(11) -0.0022(12)
N5 0.0406(14) 0.0212(13) 0.0376(13) -0.0078(11) -0.0110(11) 0.0040(10)
C43 0.073(3) 0.037(2) 0.075(3) -0.0169(19) 0.000(2) -0.0039(18)
Cl1 0.1174(11) 0.0817(9) 0.1206(11) -0.0490(8) -0.0527(9) 0.0328(8)
Cl2A 0.1310(18) 0.0547(10) 0.1088(16) -0.0434(10) -0.0554(13) 0.0156(11)
Cl2B 0.1310(18) 0.0547(10) 0.1088(16) -0.0434(10) -0.0554(13) 0.0156(11)

loop_
_atom_type_symbol
_atom_type_description
_atom_type_scat_dispersion_real
_atom_type_scat_dispersion_imag
_atom_type_scat_source
C C 0.0033 0.0016 'International Tables Vol C Tables 4.2.6.8 and 6.1.1.4'
H H 0.0000 0.0000 'International Tables Vol C Tables 4.2.6.8 and 6.1.1.4'
Cl Cl 0.1484 0.1585 'International Tables Vol C Tables 4.2.6.8 and 6.1.1.4'
F F 0.0171 0.0103 'International Tables Vol C Tables 4.2.6.8 and 6.1.1.4'
N N 0.0061 0.0033 'International Tables Vol C Tables 4.2.6.8 and 6.1.1.4'

loop_
_geom_angle_atom_site_label_1
_geom_angle_atom_site_label_2
_geom_angle_atom_site_label_3
_geom_angle
N6 C22 C33 122.6(2)
N7 C22 C33 120.5(2)
N7 C22 N6 116.8(2)
N6 C23 N8 109.5(2)
N6 C23 N9 127.2(3)
N9 C23 N8 123.3(3)
C25 C24 H24 117.2
N9 C24 H24 117.2
N9 C24 C25 125.7(3)
C24 C25 H25 119.2
C24 C25 C26 121.5(3)
C26 C25 H25 119.2
C25 C26 C27 124.4(3)
N8 C26 C25 112.8(3)
N8 C26 C27 122.8(2)
C28 C27 C26 124.8(2)
C28 C27 C32 115.9(3)
C32 C27 C26 119.3(2)
C27 C28 H28 119.0
C29 C28 C27 122.0(3)
C29 C28 H28 119.0
C28 C29 H29 119.0
C28 C29 C30 122.0(3)
C30 C29 H29 119.0
C29 C30 C31 115.9(3)
N10 C30 C29 121.9(3)
N10 C30 C31 122.2(3)
C30 C31 H31 119.1
C32 C31 C30 121.8(3)
C32 C31 H31 119.1
C27 C32 H32 118.9
C31 C32 C27 122.3(3)
C31 C32 H32 118.9
C34 C33 C22 120.3(2)
C38 C33 C22 120.1(2)
C38 C33 C34 119.5(2)
C33 C34 H34 120.1
C35 C34 C33 119.8(2)
C35 C34 H34 120.1
C34 C35 C41 119.2(2)
C36 C35 C34 121.0(2)
C36 C35 C41 119.6(2)
C35 C36 H36 120.5
C35 C36 C37 118.9(2)
C37 C36 H36 120.5
C36 C37 C42 117.9(2)
C38 C37 C36 120.8(3)
C38 C37 C42 121.2(2)
C33 C38 H38 120.0
C37 C38 C33 120.0(2)
C37 C38 H38 120.0
H39A C39 H39B 109.5
H39A C39 H39C 109.5
H39B C39 H39C 109.5
N10 C39 H39A 109.5
N10 C39 H39B 109.5
N10 C39 H39C 109.5
H40A C40 H40B 109.5
H40A C40 H40C 109.5
H40B C40 H40C 109.5
N10 C40 H40A 109.5
N10 C40 H40B 109.5
N10 C40 H40C 109.5
F7 C41 C35 112.7(2)
F7 C41 F9 106.1(2)
F8 C41 C35 113.6(2)
F8 C41 F7 106.6(2)
F8 C41 F9 105.7(2)
F9 C41 C35 111.5(2)
F10 C42 C37 113.1(2)
F10 C42 F11 104.7(2)
F11 C42 C37 111.4(2)
F12 C42 C37 113.6(2)
F12 C42 F10 107.7(2)
F12 C42 F11 105.7(2)
C23 N6 C22 102.8(2)
C22 N7 N8 101.9(2)
C26 N8 C23 122.8(2)
N7 N8 C23 109.0(2)
N7 N8 C26 128.1(2)
C24 N9 C23 113.8(3)
C30 N10 C39 121.1(3)
C30 N10 C40 121.0(3)
C40 N10 C39 117.3(3)
N1 C1 C12 122.8(2)
N2 C1 C12 121.0(2)
N2 C1 N1 116.3(3)
N1 C2 N3 109.3(2)
N1 C2 N4 127.6(3)
N4 C2 N3 123.1(3)
C4 C3 H3 117.4
N4 C3 H3 117.4
N4 C3 C4 125.3(3)
C3 C4 H4 119.1
C3 C4 C5 121.7(3)
C5 C4 H4 119.1
C4 C5 C6 124.8(3)
N3 C5 C4 112.5(2)
N3 C5 C6 122.7(2)
C7 C6 C5 119.2(2)
C7 C6 C11 115.9(2)
C11 C6 C5 124.9(3)
C6 C7 H7 118.5
C8 C7 C6 123.1(3)
C8 C7 H7 118.5
C7 C8 H8 119.6
C7 C8 C9 120.8(3)
C9 C8 H8 119.6
C8 C9 C10 116.7(2)
N5 C9 C8 121.2(3)
N5 C9 C10 122.1(2)
C9 C10 H10 119.2
C11 C10 C9 121.6(2)
C11 C10 H10 119.2
C6 C11 H11 119.1
C10 C11 C6 121.9(3)
C10 C11 H11 119.1
C13 C12 C1 119.9(2)
C13 C12 C17 119.2(3)
C17 C12 C1 120.8(2)
C12 C13 H13 119.8
C14 C13 C12 120.3(3)
C14 C13 H13 119.8
C13 C14 C15 120.9(3)
C13 C14 C20 119.2(3)
C15 C14 C20 119.9(3)
C14 C15 H15 120.6
C14 C15 C16 118.7(3)
C16 C15 H15 120.6
C15 C16 C21 120.0(3)
C17 C16 C15 120.9(3)
C17 C16 C21 119.0(2)
C12 C17 H17 120.0
C16 C17 C12 120.0(3)
C16 C17 H17 120.0
H18A C18 H18B 109.5
H18A C18 H18C 109.5
H18B C18 H18C 109.5
N5 C18 H18A 109.5
N5 C18 H18B 109.5
N5 C18 H18C 109.5
H19A C19 H19B 109.5
H19A C19 H19C 109.5
H19B C19 H19C 109.5
N5 C19 H19A 109.5
N5 C19 H19B 109.5
N5 C19 H19C 109.5
F1 C20 C14 111.6(3)
F1 C20 F2 104.7(4)
F1 C20 F3 108.7(4)
F2 C20 C14 112.6(3)
F3 C20 C14 114.0(3)
F3 C20 F2 104.7(4)
F4 C21 C16 113.3(3)
F4 C21 F6 103.7(3)
F5 C21 C16 113.9(2)
F5 C21 F4 107.5(3)
F5 C21 F6 105.2(3)
F6 C21 C16 112.5(2)
C2 N1 C1 102.9(2)
C1 N2 N3 102.4(2)
C5 N3 C2 123.2(2)
N2 N3 C2 109.2(2)
N2 N3 C5 127.7(2)
C3 N4 C2 114.2(2)
C9 N5 C18 120.5(2)
C9 N5 C19 120.1(2)
C19 N5 C18 118.0(2)
H43A C43 H43B 108.2
H43D C43 H43C 108.2
Cl1 C43 H43A 109.7
Cl1 C43 H43B 109.7
Cl1 C43 H43D 109.7
Cl1 C43 H43C 109.7
Cl1 C43 Cl2A 109.8(2)
Cl2A C43 H43A 109.7
Cl2A C43 H43B 109.7
Cl2B C43 H43D 109.7
Cl2B C43 H43C 109.7
Cl2B C43 Cl1 110.0(3)

loop_
_geom_bond_atom_site_label_1
_geom_bond_atom_site_label_2
_geom_bond_distance
C22 C33 1.471(4)
C22 N6 1.347(3)
C22 N7 1.337(3)
C23 N6 1.335(3)
C23 N8 1.394(3)
C23 N9 1.347(3)
C24 H24 0.9500
C24 C25 1.385(4)
C24 N9 1.323(4)
C25 H25 0.9500
C25 C26 1.385(4)
C26 C27 1.458(4)
C26 N8 1.381(3)
C27 C28 1.396(4)
C27 C32 1.402(4)
C28 H28 0.9500
C28 C29 1.370(4)
C29 H29 0.9500
C29 C30 1.403(4)
C30 C31 1.403(4)
C30 N10 1.368(4)
C31 H31 0.9500
C31 C32 1.365(4)
C32 H32 0.9500
C33 C34 1.395(4)
C33 C38 1.388(4)
C34 H34 0.9500
C34 C35 1.386(4)
C35 C36 1.382(4)
C35 C41 1.495(4)
C36 H36 0.9500
C36 C37 1.390(4)
C37 C38 1.385(4)
C37 C42 1.491(4)
C38 H38 0.9500
C39 H39A 0.9800
C39 H39B 0.9800
C39 H39C 0.9800
C39 N10 1.452(4)
C40 H40A 0.9800
C40 H40B 0.9800
C40 H40C 0.9800
C40 N10 1.450(4)
C41 F7 1.329(3)
C41 F8 1.327(3)
C41 F9 1.336(3)
C42 F10 1.334(3)
C42 F11 1.351(3)
C42 F12 1.328(3)
N7 N8 1.367(3)
C1 C12 1.462(4)
C1 N1 1.357(3)
C1 N2 1.333(3)
C2 N1 1.332(4)
C2 N3 1.397(3)
C2 N4 1.338(4)
C3 H3 0.9500
C3 C4 1.386(4)
C3 N4 1.325(4)
C4 H4 0.9500
C4 C5 1.387(4)
C5 C6 1.456(4)
C5 N3 1.379(4)
C6 C7 1.396(4)
C6 C11 1.406(4)
C7 H7 0.9500
C7 C8 1.369(4)
C8 H8 0.9500
C8 C9 1.406(4)
C9 C10 1.408(4)
C9 N5 1.365(3)
C10 H10 0.9500
C10 C11 1.372(4)
C11 H11 0.9500
C12 C13 1.386(4)
C12 C17 1.393(4)
C13 H13 0.9500
C13 C14 1.384(4)
C14 C15 1.384(4)
C14 C20 1.489(4)
C15 H15 0.9500
C15 C16 1.389(4)
C16 C17 1.385(4)
C16 C21 1.490(4)
C17 H17 0.9500
C18 H18A 0.9800
C18 H18B 0.9800
C18 H18C 0.9800
C18 N5 1.455(4)
C19 H19A 0.9800
C19 H19B 0.9800
C19 H19C 0.9800
C19 N5 1.448(4)
C20 F1 1.304(5)
C20 F2 1.327(4)
C20 F3 1.305(4)
C21 F4 1.310(3)
C21 F5 1.298(3)
C21 F6 1.324(3)
N2 N3 1.360(3)
C43 H43A 0.9900
C43 H43B 0.9900
C43 H43D 0.9900
C43 H43C 0.9900
C43 Cl1 1.739(4)
C43 Cl2A 1.771(4)
C43 Cl2B 1.719(5)

loop_
_geom_torsion_atom_site_label_1
_geom_torsion_atom_site_label_2
_geom_torsion_atom_site_label_3
_geom_torsion_atom_site_label_4
_geom_torsion
C22 C33 C34 C35 -175.0(2)
C22 C33 C38 C37 175.3(2)
C22 N7 N8 C23 0.2(3)
C22 N7 N8 C26 -178.6(2)
C24 C25 C26 C27 179.8(3)
C24 C25 C26 N8 -0.1(4)
C25 C24 N9 C23 1.1(4)
C25 C26 C27 C28 -160.6(3)
C25 C26 C27 C32 18.2(4)
C25 C26 N8 C23 1.8(4)
C25 C26 N8 N7 -179.5(2)
C26 C27 C28 C29 179.2(3)
C26 C27 C32 C31 -179.0(3)
C27 C26 N8 C23 -178.1(2)
C27 C26 N8 N7 0.5(4)
C27 C28 C29 C30 0.0(5)
C28 C27 C32 C31 -0.1(4)
C28 C29 C30 C31 -0.7(4)
C28 C29 C30 N10 179.6(3)
C29 C30 C31 C32 0.9(5)
C29 C30 N10 C39 -179.2(3)
C29 C30 N10 C40 -9.2(5)
C30 C31 C32 C27 -0.6(5)
C31 C30 N10 C39 1.1(5)
C31 C30 N10 C40 171.1(3)
C32 C27 C28 C29 0.4(4)
C33 C22 N6 C23 -176.8(2)
C33 C22 N7 N8 176.8(2)
C33 C34 C35 C36 -0.8(4)
C33 C34 C35 C41 173.7(2)
C34 C33 C38 C37 -0.8(4)
C34 C35 C36 C37 0.1(4)
C34 C35 C41 F7 35.9(3)
C34 C35 C41 F8 157.3(2)
C34 C35 C41 F9 -83.3(3)
C35 C36 C37 C38 0.2(4)
C35 C36 C37 C42 176.8(2)
C36 C35 C41 F7 -149.5(2)
C36 C35 C41 F8 -28.1(4)
C36 C35 C41 F9 91.3(3)
C36 C37 C38 C33 0.1(4)
C36 C37 C42 F10 45.1(4)
C36 C37 C42 F11 -72.5(3)
C36 C37 C42 F12 168.3(2)
C38 C33 C34 C35 1.1(4)
C38 C37 C42 F10 -138.3(3)
C38 C37 C42 F11 104.0(3)
C38 C37 C42 F12 -15.2(4)
C41 C35 C36 C37 -174.3(2)
C42 C37 C38 C33 -176.3(2)
N6 C22 C33 C34 -177.1(2)
N6 C22 C33 C38 6.9(4)
N6 C22 N7 N8 -0.3(3)
N6 C23 N8 C26 178.8(2)
N6 C23 N8 N7 -0.1(3)
N6 C23 N9 C24 179.5(3)
N7 C22 C33 C34 6.0(4)
N7 C22 C33 C38 -170.0(2)
N7 C22 N6 C23 0.2(3)
N8 C23 N6 C22 -0.1(3)
N8 C23 N9 C24 0.6(4)
N8 C26 C27 C28 19.3(4)
N8 C26 C27 C32 -161.8(3)
N9 C23 N6 C22 -179.0(3)
N9 C23 N8 C26 -2.2(4)
N9 C23 N8 N7 178.9(2)
N9 C24 C25 C26 -1.4(5)
N10 C30 C31 C32 -179.3(3)
C1 C12 C13 C14 -178.5(3)
C1 C12 C17 C16 177.1(2)
C1 N2 N3 C2 0.4(3)
C1 N2 N3 C5 179.4(2)
C3 C4 C5 C6 -178.3(3)
C3 C4 C5 N3 1.5(4)
C4 C3 N4 C2 1.1(4)
C4 C5 C6 C7 7.4(4)
C4 C5 C6 C11 -171.6(3)
C4 C5 N3 C2 0.1(4)
C4 C5 N3 N2 -178.8(2)
C5 C6 C7 C8 -178.6(3)
C5 C6 C11 C10 178.8(3)
C6 C5 N3 C2 179.9(2)
C6 C5 N3 N2 1.1(4)
C6 C7 C8 C9 -0.1(5)
C7 C6 C11 C10 -0.2(4)
C7 C8 C9 C10 -0.6(4)
C7 C8 C9 N5 179.5(3)
C8 C9 C10 C11 0.8(4)
C8 C9 N5 C18 169.5(3)
C8 C9 N5 C19 3.2(4)
C9 C10 C11 C6 -0.4(4)
C10 C9 N5 C18 -10.5(4)
C10 C9 N5 C19 -176.8(3)
C11 C6 C7 C8 0.5(4)
C12 C1 N1 C2 178.2(2)
C12 C1 N2 N3 -178.6(2)
C12 C13 C14 C15 1.2(5)
C12 C13 C14 C20 -177.1(3)
C13 C12 C17 C16 -0.9(4)
C13 C14 C15 C16 -0.6(5)
C13 C14 C20 F1 85.5(4)
C13 C14 C20 F2 -31.9(5)
C13 C14 C20 F3 -151.0(3)
C14 C15 C16 C17 -0.8(4)
C14 C15 C16 C21 176.6(3)
C15 C14 C20 F1 -92.9(4)
C15 C14 C20 F2 149.7(4)
C15 C14 C20 F3 30.6(5)
C15 C16 C17 C12 1.6(4)
C15 C16 C21 F4 127.9(3)
C15 C16 C21 F5 4.7(4)
C15 C16 C21 F6 -115.0(3)
C17 C12 C13 C14 -0.5(4)
C17 C16 C21 F4 -54.7(4)
C17 C16 C21 F5 -177.9(3)
C17 C16 C21 F6 62.4(4)
C20 C14 C15 C16 177.7(3)
C21 C16 C17 C12 -175.8(2)
N1 C1 C12 C13 14.9(4)
N1 C1 C12 C17 -163.2(3)
N1 C1 N2 N3 0.0(3)
N1 C2 N3 C5 -179.7(2)
N1 C2 N3 N2 -0.7(3)
N1 C2 N4 C3 178.8(3)
N2 C1 C12 C13 -166.6(3)
N2 C1 C12 C17 15.3(4)
N2 C1 N1 C2 -0.4(3)
N3 C2 N1 C1 0.6(3)
N3 C2 N4 C3 0.6(4)
N3 C5 C6 C7 -172.5(3)
N3 C5 C6 C11 8.5(4)
N4 C2 N1 C1 -177.8(3)
N4 C2 N3 C5 -1.2(4)
N4 C2 N3 N2 177.9(2)
N4 C3 C4 C5 -2.3(5)
N5 C9 C10 C11 -179.2(3)
